data_4061621
loop_
_publ_author_name
' Junji Yamada'

_publ_section_title
;
A Stable Vanadium(V)-Methyl Complex
;
_journal_name_full Organometallics
_journal_paper_doi 10.1021/om0504295
_journal_year 2005
_chemical_formula_moiety 'C27 H48 N3 V '
_chemical_formula_sum 'C27 H48 N3 V'
_chemical_formula_weight 465.64
_space_group_IT_number 2
_space_group_name_Hall '-P 1'
_space_group_name_H-M_alt 'P -1'
_symmetry_cell_setting triclinic
_symmetry_Int_Tables_number 2
_symmetry_space_group_name_Hall '-P 1'
_symmetry_space_group_name_H-M 'P -1'
_cell_angle_alpha 98.43(2)
_cell_angle_beta 104.86(1)
_cell_angle_gamma 107.88(2)
_cell_formula_units_Z 2
_cell_length_a 9.755(3)
_cell_length_b 11.703(5)
_cell_length_c 14.304(6)
_cell_measurement_temperature 243.1
_cell_volume 1456(1)
_exptl_crystal_density_diffrn 1.062
_cod_original_formula_sum 'C27 H48 N3 V '
_cod_database_code 4061621

loop_
_symmetry_equiv_pos_site_id
_symmetry_equiv_pos_as_xyz
1 +X,+Y,+Z
2 -X,-Y,-Z

loop_
_atom_site_label
_atom_site_type_symbol
_atom_site_fract_x
_atom_site_fract_y
_atom_site_fract_z
_atom_site_U_iso_or_equiv
_atom_site_adp_type
_atom_site_occupancy
_atom_site_symmetry_multiplicity
_atom_site_calc_flag
_atom_site_refinement_flags
_atom_site_disorder_assembly
_atom_site_disorder_group
V(1) V 0.76304(3) 0.42114(3) 0.69267(2) 0.03661(8) Uani 1.00 1 d . . .
N(1) N 0.6774(2) 0.3273(2) 0.7538(1) 0.0451(4) Uani 1.00 1 d . . .
N(2) N 0.8854(2) 0.3576(1) 0.6422(1) 0.0426(4) Uani 1.00 1 d . . .
N(3) N 0.8250(2) 0.5814(2) 0.7633(1) 0.0440(4) Uani 1.00 1 d . . .
C(1) C 0.5976(2) 0.2422(2) 0.7967(2) 0.0519(5) Uani 1.00 1 d . . .
C(2) C 0.5633(3) 0.2849(4) 0.8806(2) 0.0718(8) Uani 1.00 1 d . . .
C(3) C 0.4855(4) 0.1946(6) 0.9237(3) 0.114(2) Uani 1.00 1 d . . .
C(4) C 0.4447(5) 0.0695(6) 0.8832(4) 0.125(2) Uani 1.00 1 d . . .
C(5) C 0.4761(4) 0.0304(4) 0.8002(3) 0.104(1) Uani 1.00 1 d . . .
C(6) C 0.5528(3) 0.1139(3) 0.7541(2) 0.0699(7) Uani 1.00 1 d . . .
C(7) C 0.6077(4) 0.4205(4) 0.9224(3) 0.092(1) Uani 1.00 1 d . . .
C(8) C 0.5887(5) 0.0720(3) 0.6625(3) 0.087(1) Uani 1.00 1 d . . .
C(9) C 0.9726(2) 0.3107(2) 0.6142(2) 0.0466(5) Uani 1.00 1 d . . .
C(10) C 0.9308(3) 0.2530(3) 0.5012(2) 0.0649(7) Uani 1.00 1 d . . .
C(11) C 0.7961(6) 0.2814(5) 0.4431(2) 0.101(1) Uani 1.00 1 d . . .
C(12) C 1.0626(6) 0.3066(7) 0.4616(3) 0.141(2) Uani 1.00 1 d . . .
C(13) C 0.8761(7) 0.1116(4) 0.4816(4) 0.122(2) Uani 1.00 1 d . . .
C(14) C 1.1169(3) 0.3163(3) 0.6946(2) 0.0643(7) Uani 1.00 1 d . . .
C(15) C 1.0902(5) 0.3216(6) 0.7938(3) 0.112(2) Uani 1.00 1 d . . .
C(16) C 1.1735(6) 0.2113(6) 0.6734(4) 0.144(2) Uani 1.00 1 d . . .
C(17) C 1.2431(5) 0.4386(5) 0.7034(4) 0.128(2) Uani 1.00 1 d . . .
C(18) C 0.8751(3) 0.6907(2) 0.8160(1) 0.0446(5) Uani 1.00 1 d . . .
C(19) C 1.0349(3) 0.7343(2) 0.8968(2) 0.0538(6) Uani 1.00 1 d . . .
C(20) C 1.0940(6) 0.8588(4) 0.9707(4) 0.121(1) Uani 1.00 1 d . . .
C(21) C 1.0321(5) 0.6366(4) 0.9563(3) 0.105(1) Uani 1.00 1 d . . .
C(22) C 1.1505(4) 0.7357(5) 0.8425(3) 0.107(1) Uani 1.00 1 d . . .
C(23) C 0.7780(3) 0.7724(2) 0.7985(2) 0.0590(7) Uani 1.00 1 d . . .
C(24) C 0.8661(5) 0.8966(3) 0.7790(3) 0.092(1) Uani 1.00 1 d . . .
C(25) C 0.7246(5) 0.7965(4) 0.8882(3) 0.089(1) Uani 1.00 1 d . . .
C(26) C 0.6388(4) 0.7039(3) 0.7061(3) 0.090(1) Uani 1.00 1 d . . .
C(27) C 0.5823(3) 0.3986(3) 0.5697(2) 0.0582(6) Uani 1.00 1 d . . .
H(1) H 0.4604 0.2206 0.9811 0.131 Uiso 1.00 1 c R . .
H(2) H 0.3951 0.0105 0.9143 0.132 Uiso 1.00 1 c R . .
H(3) H 0.4447 -0.0559 0.7722 0.108 Uiso 1.00 1 c R . .
H(4) H 0.7063 0.4516 0.9705 0.112 Uiso 1.00 1 c R . .
H(5) H 0.5371 0.4354 0.9530 0.111 Uiso 1.00 1 c R . .
H(6) H 0.6088 0.4612 0.8697 0.111 Uiso 1.00 1 c R . .
H(7) H 0.5071 0.0628 0.6053 0.098 Uiso 1.00 1 c R . .
H(8) H 0.6023 -0.0051 0.6620 0.098 Uiso 1.00 1 c R . .
H(9) H 0.6793 0.1322 0.6618 0.098 Uiso 1.00 1 c R . .
H(10) H 0.7038 0.2178 0.4374 0.125 Uiso 1.00 1 c R . .
H(11) H 0.8018 0.2863 0.3784 0.125 Uiso 1.00 1 c R . .
H(12) H 0.7988 0.3583 0.4775 0.125 Uiso 1.00 1 c R . .
H(13) H 1.0557 0.3776 0.4390 0.162 Uiso 1.00 1 c R . .
H(14) H 1.0584 0.2458 0.4080 0.162 Uiso 1.00 1 c R . .
H(15) H 1.1560 0.3291 0.5138 0.162 Uiso 1.00 1 c R . .
H(16) H 0.9608 0.0860 0.4870 0.132 Uiso 1.00 1 c R . .
H(17) H 0.8042 0.0744 0.4167 0.132 Uiso 1.00 1 c R . .
H(18) H 0.8301 0.0867 0.5299 0.132 Uiso 1.00 1 c R . .
H(19) H 1.1194 0.4055 0.8281 0.143 Uiso 1.00 1 c R . .
H(20) H 1.1484 0.2830 0.8327 0.143 Uiso 1.00 1 c R . .
H(21) H 0.9853 0.2794 0.7832 0.143 Uiso 1.00 1 c R . .
H(22) H 1.1269 0.1459 0.7002 0.171 Uiso 1.00 1 c R . .
H(23) H 1.2807 0.2403 0.7033 0.171 Uiso 1.00 1 c R . .
H(24) H 1.1481 0.1819 0.6033 0.171 Uiso 1.00 1 c R . .
H(25) H 1.2957 0.4260 0.6577 0.135 Uiso 1.00 1 c R . .
H(26) H 1.3127 0.4682 0.7694 0.135 Uiso 1.00 1 c R . .
H(27) H 1.1978 0.4977 0.6883 0.135 Uiso 1.00 1 c R . .
H(28) H 1.1487 0.9209 0.9442 0.121 Uiso 1.00 1 c R . .
H(29) H 1.1590 0.8569 1.0321 0.121 Uiso 1.00 1 c R . .
H(30) H 1.0101 0.8769 0.9817 0.121 Uiso 1.00 1 c R . .
H(31) H 0.9993 0.6579 1.0113 0.108 Uiso 1.00 1 c R . .
H(32) H 1.1308 0.6334 0.9802 0.108 Uiso 1.00 1 c R . .
H(33) H 0.9633 0.5580 0.9152 0.108 Uiso 1.00 1 c R . .
H(34) H 1.1610 0.6571 0.8328 0.118 Uiso 1.00 1 c R . .
H(35) H 1.2462 0.7978 0.8806 0.117 Uiso 1.00 1 c R . .
H(36) H 1.1157 0.7527 0.7796 0.117 Uiso 1.00 1 c R . .
H(37) H 0.9178 0.9570 0.8407 0.115 Uiso 1.00 1 c R . .
H(38) H 0.7977 0.9241 0.7363 0.115 Uiso 1.00 1 c R . .
H(39) H 0.9380 0.8845 0.7484 0.115 Uiso 1.00 1 c R . .
H(40) H 0.6302 0.7334 0.8789 0.118 Uiso 1.00 1 c R . .
H(41) H 0.7127 0.8746 0.8953 0.118 Uiso 1.00 1 c R . .
H(42) H 0.7984 0.7970 0.9465 0.118 Uiso 1.00 1 c R . .
H(43) H 0.6613 0.7232 0.6482 0.106 Uiso 1.00 1 c R . .
H(44) H 0.5562 0.7276 0.7127 0.106 Uiso 1.00 1 c R . .
H(45) H 0.6121 0.6174 0.7003 0.106 Uiso 1.00 1 c R . .
H(46) H 0.5716 0.3325 0.5179 0.067 Uiso 1.00 1 c R . .
H(47) H 0.6002 0.4728 0.5473 0.067 Uiso 1.00 1 c R . .
H(48) H 0.4917 0.3802 0.5873 0.067 Uiso 1.00 1 c R . .

loop_
_atom_site_aniso_label
_atom_site_aniso_U_11
_atom_site_aniso_U_22
_atom_site_aniso_U_33
_atom_site_aniso_U_12
_atom_site_aniso_U_13
_atom_site_aniso_U_23
V(1) 0.0361(2) 0.0365(2) 0.0357(2) 0.0144(1) 0.0092(1) 0.0056(1)
N(1) 0.0440(9) 0.0455(9) 0.0446(9) 0.0162(7) 0.0127(7) 0.0101(7)
N(2) 0.0416(8) 0.0438(8) 0.0418(8) 0.0175(7) 0.0121(7) 0.0062(7)
N(3) 0.0472(9) 0.0427(8) 0.0408(8) 0.0177(7) 0.0118(7) 0.0075(6)
C(1) 0.0321(9) 0.064(1) 0.054(1) 0.0115(9) 0.0076(8) 0.024(1)
C(2) 0.037(1) 0.118(2) 0.055(1) 0.018(1) 0.014(1) 0.028(1)
C(3) 0.052(2) 0.202(5) 0.073(2) 0.009(2) 0.023(1) 0.063(3)
C(4) 0.068(2) 0.157(4) 0.106(3) -0.026(2) 0.006(2) 0.080(3)
C(5) 0.070(2) 0.091(2) 0.110(3) -0.015(2) -0.005(2) 0.057(2)
C(6) 0.050(1) 0.062(1) 0.078(2) 0.003(1) -0.000(1) 0.030(1)
C(7) 0.073(2) 0.140(3) 0.065(2) 0.046(2) 0.030(2) 0.004(2)
C(8) 0.101(2) 0.047(1) 0.097(2) 0.019(1) 0.019(2) 0.007(1)
C(9) 0.045(1) 0.044(1) 0.050(1) 0.0170(8) 0.0160(8) 0.0064(8)
C(10) 0.072(2) 0.073(2) 0.053(1) 0.035(1) 0.023(1) -0.002(1)
C(11) 0.133(3) 0.138(3) 0.042(1) 0.085(3) 0.010(2) 0.000(2)
C(12) 0.110(3) 0.221(7) 0.073(2) 0.029(4) 0.052(2) 0.004(3)
C(13) 0.156(4) 0.082(2) 0.091(3) 0.059(3) -0.014(3) -0.024(2)
C(14) 0.053(1) 0.074(2) 0.065(1) 0.033(1) 0.011(1) 0.005(1)
C(15) 0.107(3) 0.185(5) 0.065(2) 0.090(3) 0.011(2) 0.034(3)
C(16) 0.141(4) 0.167(5) 0.119(4) 0.125(4) -0.018(3) -0.019(3)
C(17) 0.068(2) 0.137(4) 0.132(4) 0.003(2) -0.002(2) 0.022(3)
C(18) 0.055(1) 0.0394(9) 0.0396(9) 0.0169(8) 0.0162(8) 0.0081(7)
C(19) 0.056(1) 0.046(1) 0.046(1) 0.0101(9) 0.0092(9) 0.0023(9)
C(20) 0.101(3) 0.086(2) 0.115(3) 0.031(2) -0.021(2) -0.044(2)
C(21) 0.088(2) 0.099(3) 0.083(2) 0.001(2) -0.019(2) 0.044(2)
C(22) 0.057(2) 0.160(4) 0.075(2) 0.024(2) 0.014(2) -0.004(2)
C(23) 0.076(2) 0.050(1) 0.059(1) 0.035(1) 0.022(1) 0.010(1)
C(24) 0.125(3) 0.060(2) 0.103(3) 0.047(2) 0.035(2) 0.032(2)
C(25) 0.105(3) 0.094(2) 0.095(2) 0.058(2) 0.053(2) 0.016(2)
C(26) 0.088(2) 0.087(2) 0.089(2) 0.059(2) -0.004(2) 0.001(2)
C(27) 0.050(1) 0.067(1) 0.050(1) 0.028(1) -0.0002(9) 0.008(1)

loop_
_geom_bond_atom_site_label_1
_geom_bond_atom_site_label_2
_geom_bond_distance
_geom_bond_publ_flag
_geom_bond_site_symmetry_1
_geom_bond_site_symmetry_2
V(1) N(1) 1.661(2) ? . .
V(1) N(2) 1.825(2) ? . .
V(1) N(3) 1.827(2) ? . .
V(1) C(27) 2.064(2) ? . .
N(1) C(1) 1.387(3) ? . .
N(2) C(9) 1.257(3) ? . .
N(3) C(18) 1.260(2) ? . .
C(1) C(2) 1.390(4) ? . .
C(1) C(6) 1.418(4) ? . .
C(2) C(3) 1.418(6) ? . .
C(2) C(7) 1.494(6) ? . .
C(3) C(4) 1.383(9) ? . .
C(4) C(5) 1.351(8) ? . .
C(5) C(6) 1.393(6) ? . .
C(6) C(8) 1.494(6) ? . .
C(9) C(10) 1.551(4) ? . .
C(9) C(14) 1.548(4) ? . .
C(10) C(11) 1.522(6) ? . .
C(10) C(12) 1.532(7) ? . .
C(10) C(13) 1.533(5) ? . .
C(14) C(15) 1.504(5) ? . .
C(14) C(16) 1.516(8) ? . .
C(14) C(17) 1.538(6) ? . .
C(18) C(19) 1.561(3) ? . .
C(18) C(23) 1.543(4) ? . .
C(19) C(20) 1.514(5) ? . .
C(19) C(21) 1.520(5) ? . .
C(19) C(22) 1.522(5) ? . .
C(23) C(24) 1.549(5) ? . .
C(23) C(25) 1.524(6) ? . .
C(23) C(26) 1.527(4) ? . .
C(3) H(1) 0.9500 ? . .
C(4) H(2) 0.9500 ? . .
C(5) H(3) 0.9500 ? . .
C(7) H(4) 0.9500 ? . .
C(7) H(5) 0.9500 ? . .
C(7) H(6) 0.9500 ? . .
C(8) H(7) 0.9500 ? . .
C(8) H(8) 0.9501 ? . .
C(8) H(9) 0.9500 ? . .
C(11) H(10) 0.9500 ? . .
C(11) H(11) 0.9500 ? . .
C(11) H(12) 0.9499 ? . .
C(12) H(13) 0.9499 ? . .
C(12) H(14) 0.9500 ? . .
C(12) H(15) 0.9500 ? . .
C(13) H(16) 0.9500 ? . .
C(13) H(17) 0.9500 ? . .
C(13) H(18) 0.9500 ? . .
C(15) H(19) 0.9499 ? . .
C(15) H(20) 0.9500 ? . .
C(15) H(21) 0.9500 ? . .
C(16) H(22) 0.9499 ? . .
C(16) H(23) 0.9500 ? . .
C(16) H(24) 0.9500 ? . .
C(17) H(25) 0.9499 ? . .
C(17) H(26) 0.9499 ? . .
C(17) H(27) 0.9500 ? . .
C(20) H(28) 0.9500 ? . .
C(20) H(29) 0.9499 ? . .
C(20) H(30) 0.9500 ? . .
C(21) H(31) 0.9499 ? . .
C(21) H(32) 0.9500 ? . .
C(21) H(33) 0.9500 ? . .
C(22) H(34) 0.9500 ? . .
C(22) H(35) 0.9500 ? . .
C(22) H(36) 0.9500 ? . .
C(24) H(37) 0.9499 ? . .
C(24) H(38) 0.9501 ? . .
C(24) H(39) 0.9500 ? . .
C(25) H(40) 0.9500 ? . .
C(25) H(41) 0.9500 ? . .
C(25) H(42) 0.9500 ? . .
C(26) H(43) 0.9500 ? . .
C(26) H(44) 0.9499 ? . .
C(26) H(45) 0.9500 ? . .
C(27) H(46) 0.9500 ? . .
C(27) H(47) 0.9500 ? . .
C(27) H(48) 0.9500 ? . .

loop_
_cod_related_entry_id
_cod_related_entry_database
_cod_related_entry_code
1 ChemSpider 30659605
